data_7243883
loop_
_publ_author_name
'Long, J\'er\^ome'
'Tolpygin, Aleksei O.'
'Cherkasov, Anton V.'
'Nelyubina, Yulia V.'
'Guari, Yannick'
'Larionova, Joulia'
'Trifonov, Alexander A.'

_publ_section_title
;
 Tuning the coordination sphere of octahedral Dy(iii) complexes with
 silanolate/stannanolate ligands: synthesis, structures and slow
 relaxation of the magnetization
;
_journal_issue 47
_journal_name_full CrystEngComm
_journal_page_first 8351
_journal_page_last 8359
_journal_paper_doi 10.1039/D1CE01266E
_journal_volume 23
_journal_year 2021
_chemical_formula_moiety 'C66 H69 Dy O6 Si3, C4 H8 O'
_chemical_formula_sum 'C70 H77 Dy O7 Si3'
_chemical_formula_weight 1277.08
_space_group_crystal_system monoclinic
_space_group_IT_number 4
_space_group_name_Hall 'P 2yb'
_space_group_name_H-M_alt 'P 1 21 1'
_atom_sites_solution_hydrogens geom
_atom_sites_solution_primary dual
_audit_creation_date 2021-09-17
_audit_creation_method
;
Olex2 1.3
(compiled 2020.06.28 svn.raecde09e for OlexSys, GUI svn.r6132)
;
_audit_update_record
;
2021-09-17 deposited with the CCDC.	2021-11-09 downloaded from the CCDC.
;
_cell_angle_alpha 90
_cell_angle_beta 113.635(3)
_cell_angle_gamma 90
_cell_formula_units_Z 2
_cell_length_a 14.334(2)
_cell_length_b 16.468(2)
_cell_length_c 14.540(2)
_cell_measurement_reflns_used 2933
_cell_measurement_temperature 120
_cell_measurement_theta_max 27.95
_cell_measurement_theta_min 2.47
_cell_volume 3144.3(7)
_computing_molecular_graphics 'Olex2 1.3 (Dolomanov et al., 2009)'
_computing_publication_material 'Olex2 1.3 (Dolomanov et al., 2009)'
_computing_structure_refinement 'XL  (Sheldrick, 2008)'
_computing_structure_solution 'SHELXT 2014/4 (Sheldrick, 2014)'
_diffrn_ambient_temperature 120
_diffrn_measured_fraction_theta_full 0.999
_diffrn_measured_fraction_theta_max 1.000
_diffrn_measurement_device_type 'Bruker APEX-II CCD'
_diffrn_measurement_method '\f and \w scans'
_diffrn_radiation_monochromator graphite
_diffrn_radiation_type MoK\a
_diffrn_radiation_wavelength 0.71073
_diffrn_reflns_av_R_equivalents 0.1365
_diffrn_reflns_av_unetI/netI 0.1443
_diffrn_reflns_Laue_measured_fraction_full 0.999
_diffrn_reflns_Laue_measured_fraction_max 1.000
_diffrn_reflns_limit_h_max 17
_diffrn_reflns_limit_h_min -17
_diffrn_reflns_limit_k_max 20
_diffrn_reflns_limit_k_min -20
_diffrn_reflns_limit_l_max 17
_diffrn_reflns_limit_l_min -17
_diffrn_reflns_number 41242
_diffrn_reflns_point_group_measured_fraction_full 1.000
_diffrn_reflns_point_group_measured_fraction_max 1.000
_diffrn_reflns_theta_full 25.242
_diffrn_reflns_theta_max 25.999
_diffrn_reflns_theta_min 1.966
_diffrn_source_current 30.0
_diffrn_source_power 1.5
_diffrn_source_voltage 50.0
_diffrn_standards_number 0
_exptl_absorpt_coefficient_mu 1.298
_exptl_absorpt_correction_T_max 0.4330
_exptl_absorpt_correction_T_min 0.3513
_exptl_absorpt_correction_type multi-scan
_exptl_absorpt_process_details
;
SADABS-2008/1 (Bruker,2008) was used for absorption correction.
wR2(int) was 0.1016 before and 0.0892 after correction.
The Ratio of minimum to maximum transmission is 0.8113.
The \l/2 correction factor is 0.0015.
;
_exptl_crystal_colour colourless
_exptl_crystal_colour_primary colourless
_exptl_crystal_density_diffrn 1.349
_exptl_crystal_description prism
_exptl_crystal_F_000 1322
_exptl_crystal_size_max 0.1
_exptl_crystal_size_mid 0.1
_exptl_crystal_size_min 0.1
_refine_diff_density_max 1.287
_refine_diff_density_min -1.104
_refine_diff_density_rms 0.126
_refine_ls_abs_structure_details
;
 Refined as an inversion twin.
;
_refine_ls_abs_structure_Flack 0.017(15)
_refine_ls_extinction_method none
_refine_ls_goodness_of_fit_ref 0.996
_refine_ls_hydrogen_treatment constr
_refine_ls_matrix_type full
_refine_ls_number_parameters 741
_refine_ls_number_reflns 12339
_refine_ls_number_restraints 7
_refine_ls_restrained_S_all 0.996
_refine_ls_R_factor_all 0.0914
_refine_ls_R_factor_gt 0.0564
_refine_ls_shift/su_max 0.000
_refine_ls_shift/su_mean 0.000
_refine_ls_structure_factor_coef Fsqd
_refine_ls_weighting_details 'w=1/[\s^2^(Fo^2^)+(0.0243P)^2^] where P=(Fo^2^+2Fc^2^)/3'
_refine_ls_weighting_scheme calc
_refine_ls_wR_factor_gt 0.0996
_refine_ls_wR_factor_ref 0.1104
_reflns_Friedel_coverage 0.930
_reflns_Friedel_fraction_full 1.000
_reflns_Friedel_fraction_max 1.000
_reflns_number_gt 9051
_reflns_number_total 12339
_reflns_threshold_expression 'I > 2\s(I)'
_cod_data_source_file d1ce01266e2.cif
_cod_data_source_block 2
_cod_depositor_comments 'Adding full bibliography for 7243882--7243885.cif.'
_cod_original_cell_volume 3144.3(8)
_cod_database_code 7243883
_shelxl_version_number 2014/6
_shelx_space_group_comment
;
The symmetry employed for this shelxl refinement is uniquely defined
by the following loop, which should always be used as a source of
symmetry information in preference to the above space-group names.
They are only intended as comments.
;
_shelx_estimated_absorpt_t_max 0.881
_shelx_estimated_absorpt_t_min 0.881
_olex2_refinement_description
;
1. Twinned data refinement
 Scales: 0.983(15)
 0.017(15)
2. Fixed Uiso
 At 1.2 times of:
  All C(H) groups, All C(H,H) groups, All C(H,H,H,H) groups
3. Uiso/Uaniso restraints and constraints
Uanis(C43) \\sim Ueq: with sigma of 0.01 and sigma for terminal atoms of 0.02
Uanis(C66') = Uanis(C66)
Uanis(C65) = Uanis(C65')
Uanis(C64) = Uanis(C64')
4. Others
 Sof(H63C)=Sof(H63D)=Sof(C64')=Sof(H64C)=Sof(H64D)=Sof(C65')=Sof(H65C)=
 Sof(H65D)=Sof(C66')=Sof(H66C)=Sof(H66D)=1-FVAR(1)
 Sof(H63A)=Sof(H63B)=Sof(C64)=Sof(H64A)=Sof(H64B)=Sof(C65)=Sof(H65A)=Sof(H65B)=
 Sof(C66)=Sof(H66A)=Sof(H66B)=FVAR(1)
5.a Secondary CH2 refined with riding coordinates:
 C55(H55A,H55B), C56(H56A,H56B), C57(H57A,H57B), C58(H58A,H58B), C59(H59A,
 H59B), C60(H60A,H60B), C61(H61A,H61B), C62(H62A,H62B), C63(H63A,H63B),
 C63(H63C,H63D), C64(H64A,H64B), C64'(H64C,H64D), C65(H65A,H65B), C65'(H65C,
 H65D), C66(H66A,H66B), C66'(H66C,H66D), C1S(H1SA,H1SB), C2S(H2SA,H2SB),
 C3S(H3SA,H3SB), C4S(H4SA,H4SB)
5.b Aromatic/amide H refined with riding coordinates:
 C2(H2), C3(H3), C4(H4), C5(H5), C6(H6), C8(H8), C9(H9), C10(H10), C11(H11),
 C12(H12), C14(H14), C15(H15), C16(H16), C17(H17), C18(H18), C20(H20), C21(H21),
  C22(H22), C23(H23), C24(H24), C26(H26), C27(H27), C28(H28), C29(H29),
 C30(H30), C32(H32), C33(H33), C34(H34), C35(H35), C36(H36), C38(H38), C39(H39),
  C40(H40), C41(H41), C42(H42), C44(H44), C45(H45), C46(H46), C47(H47),
 C48(H48), C50(H50), C51(H51), C52(H52), C53(H53), C54(H54)
;
_olex2_submission_special_instructions 'No special instructions were received'

loop_
_space_group_symop_operation_xyz
'x, y, z'
'-x, y+1/2, -z'

loop_
_atom_site_label
_atom_site_type_symbol
_atom_site_fract_x
_atom_site_fract_y
_atom_site_fract_z
_atom_site_U_iso_or_equiv
_atom_site_adp_type
_atom_site_occupancy
_atom_site_site_symmetry_order
_atom_site_calc_flag
_atom_site_refinement_flags_posn
_atom_site_refinement_flags_adp
_atom_site_refinement_flags_occupancy
_atom_site_disorder_assembly
_atom_site_disorder_group
Dy1 Dy 0.81064(4) 0.38774(3) 0.70626(3) 0.01760(12) Uani 1 1 d . . . . .
Si1 Si 0.7737(2) 0.31492(19) 0.4519(2) 0.0195(7) Uani 1 1 d . . . . .
Si2 Si 0.6641(2) 0.22743(19) 0.7706(2) 0.0216(8) Uani 1 1 d . . . . .
Si3 Si 1.0684(3) 0.29967(19) 0.8427(2) 0.0224(8) Uani 1 1 d . . . . .
O1 O 0.7813(6) 0.3527(5) 0.5571(6) 0.026(2) Uani 1 1 d . . . . .
O2 O 0.7295(6) 0.2975(5) 0.7502(6) 0.0244(19) Uani 1 1 d . . . . .
O3 O 0.9639(6) 0.3482(4) 0.7849(6) 0.028(2) Uani 1 1 d . . . . .
O4 O 0.8849(6) 0.5150(5) 0.6743(6) 0.029(2) Uani 1 1 d . . . . .
O5 O 0.6565(7) 0.4706(5) 0.6329(6) 0.039(2) Uani 1 1 d . . . . .
O6 O 0.8224(8) 0.4643(5) 0.8528(6) 0.039(3) Uani 1 1 d . . . . .
C1 C 0.8939(9) 0.3379(6) 0.4325(9) 0.023(3) Uani 1 1 d . . . . .
C2 C 0.9833(9) 0.3586(6) 0.5147(8) 0.022(3) Uani 1 1 d . . . . .
H2 H 0.9830 0.3595 0.5799 0.027 Uiso 1 1 calc R U . . .
C3 C 1.0719(8) 0.3777(12) 0.5035(8) 0.030(3) Uani 1 1 d . . . . .
H3 H 1.1307 0.3938 0.5601 0.036 Uiso 1 1 calc R U . . .
C4 C 1.0749(9) 0.3734(8) 0.4086(9) 0.028(3) Uani 1 1 d . . . . .
H4 H 1.1365 0.3844 0.4009 0.034 Uiso 1 1 calc R U . . .
C5 C 0.9873(9) 0.3529(6) 0.3257(9) 0.027(3) Uani 1 1 d . . . . .
H5 H 0.9882 0.3504 0.2609 0.032 Uiso 1 1 calc R U . . .
C6 C 0.8984(9) 0.3360(7) 0.3384(9) 0.026(3) Uani 1 1 d . . . . .
H6 H 0.8387 0.3227 0.2811 0.031 Uiso 1 1 calc R U . . .
C7 C 0.6644(10) 0.3593(8) 0.3431(9) 0.026(3) Uani 1 1 d . . . . .
C8 C 0.6707(10) 0.4368(8) 0.3054(9) 0.024(3) Uani 1 1 d . . . . .
H8 H 0.7327 0.4660 0.3359 0.029 Uiso 1 1 calc R U . . .
C9 C 0.5921(11) 0.4727(8) 0.2269(9) 0.032(3) Uani 1 1 d . . . . .
H9 H 0.6005 0.5254 0.2048 0.038 Uiso 1 1 calc R U . . .
C10 C 0.5000(13) 0.4315(11) 0.1799(11) 0.041(5) Uani 1 1 d . . . . .
H10 H 0.4451 0.4551 0.1251 0.049 Uiso 1 1 calc R U . . .
C11 C 0.4907(11) 0.3548(9) 0.2157(10) 0.029(4) Uani 1 1 d . . . . .
H11 H 0.4288 0.3256 0.1843 0.035 Uiso 1 1 calc R U . . .
C12 C 0.5706(9) 0.3202(7) 0.2965(9) 0.027(3) Uani 1 1 d . . . . .
H12 H 0.5610 0.2686 0.3207 0.032 Uiso 1 1 calc R U . . .
C13 C 0.7513(8) 0.2026(7) 0.4460(8) 0.020(3) Uani 1 1 d . . . . .
C14 C 0.7489(9) 0.1554(7) 0.3646(9) 0.027(3) Uani 1 1 d . . . . .
H14 H 0.7583 0.1813 0.3106 0.032 Uiso 1 1 calc R U . . .
C15 C 0.7330(9) 0.0717(7) 0.3608(9) 0.029(3) Uani 1 1 d . . . . .
H15 H 0.7324 0.0414 0.3050 0.034 Uiso 1 1 calc R U . . .
C16 C 0.7184(10) 0.0333(9) 0.4368(11) 0.031(4) Uani 1 1 d . . . . .
H16 H 0.7083 -0.0238 0.4339 0.037 Uiso 1 1 calc R U . . .
C17 C 0.7180(9) 0.0773(7) 0.5199(9) 0.025(3) Uani 1 1 d . . . . .
H17 H 0.7073 0.0506 0.5728 0.029 Uiso 1 1 calc R U . . .
C18 C 0.7338(8) 0.1611(7) 0.5226(9) 0.022(3) Uani 1 1 d . . . . .
H18 H 0.7328 0.1912 0.5779 0.026 Uiso 1 1 calc R U . . .
C19 C 0.5276(10) 0.2326(7) 0.6753(10) 0.029(3) Uani 1 1 d . . . . .
C20 C 0.5031(10) 0.2725(8) 0.5871(11) 0.045(4) Uani 1 1 d . . . . .
H20 H 0.5566 0.2950 0.5724 0.054 Uiso 1 1 calc R U . . .
C21 C 0.4029(14) 0.2823(9) 0.5165(12) 0.076(7) Uani 1 1 d . . . . .
H21 H 0.3891 0.3107 0.4557 0.091 Uiso 1 1 calc R U . . .
C22 C 0.3220(15) 0.2487(10) 0.5377(16) 0.068(7) Uani 1 1 d . . . . .
H22 H 0.2533 0.2531 0.4907 0.081 Uiso 1 1 calc R U . . .
C23 C 0.3452(11) 0.2109(11) 0.6250(13) 0.057(5) Uani 1 1 d . . . . .
H23 H 0.2921 0.1894 0.6411 0.069 Uiso 1 1 calc R U . . .
C24 C 0.4480(10) 0.2023(9) 0.6949(10) 0.041(4) Uani 1 1 d . . . . .
H24 H 0.4621 0.1749 0.7565 0.049 Uiso 1 1 calc R U . . .
C25 C 0.7218(9) 0.1259(7) 0.7687(8) 0.018(3) Uani 1 1 d . . . . .
C26 C 0.8234(9) 0.1202(7) 0.7791(8) 0.026(3) Uani 1 1 d . . . . .
H26 H 0.8609 0.1688 0.7844 0.031 Uiso 1 1 calc R U . . .
C27 C 0.8696(11) 0.0484(8) 0.7820(10) 0.029(4) Uani 1 1 d . . . . .
H27 H 0.9379 0.0475 0.7876 0.035 Uiso 1 1 calc R U . . .
C28 C 0.8184(10) -0.0251(8) 0.7768(10) 0.034(3) Uani 1 1 d . . . . .
H28 H 0.8517 -0.0756 0.7806 0.041 Uiso 1 1 calc R U . . .
C29 C 0.7173(10) -0.0218(8) 0.7658(10) 0.035(3) Uani 1 1 d . . . . .
H29 H 0.6812 -0.0709 0.7622 0.041 Uiso 1 1 calc R U . . .
C30 C 0.6687(10) 0.0518(7) 0.7599(9) 0.029(3) Uani 1 1 d . . . . .
H30 H 0.5990 0.0527 0.7500 0.034 Uiso 1 1 calc R U . . .
C31 C 0.6622(9) 0.2400(7) 0.8981(9) 0.021(3) Uani 1 1 d . . . . .
C32 C 0.7204(9) 0.1926(8) 0.9808(9) 0.030(3) Uani 1 1 d . . . . .
H32 H 0.7602 0.1496 0.9718 0.036 Uiso 1 1 calc R U . . .
C33 C 0.7223(10) 0.2062(9) 1.0762(10) 0.036(4) Uani 1 1 d . . . . .
H33 H 0.7620 0.1722 1.1306 0.044 Uiso 1 1 calc R U . . .
C34 C 0.6660(10) 0.2694(9) 1.0917(10) 0.037(3) Uani 1 1 d . . . . .
H34 H 0.6683 0.2802 1.1568 0.044 Uiso 1 1 calc R U . . .
C35 C 0.6067(10) 0.3160(8) 1.0107(10) 0.037(3) Uani 1 1 d . . . . .
H35 H 0.5671 0.3589 1.0200 0.045 Uiso 1 1 calc R U . . .
C36 C 0.6040(10) 0.3013(7) 0.9158(9) 0.029(3) Uani 1 1 d . . . . .
H36 H 0.5613 0.3338 0.8612 0.034 Uiso 1 1 calc R U . . .
C37 C 1.0867(9) 0.2778(7) 0.9758(9) 0.024(3) Uani 1 1 d . . . . .
C38 C 1.0004(10) 0.2582(8) 0.9956(9) 0.030(3) Uani 1 1 d . . . . .
H38 H 0.9349 0.2567 0.9420 0.036 Uiso 1 1 calc R U . . .
C39 C 1.0104(11) 0.2411(8) 1.0936(11) 0.039(4) Uani 1 1 d . . . . .
H39 H 0.9520 0.2269 1.1055 0.047 Uiso 1 1 calc R U . . .
C40 C 1.1059(12) 0.2448(9) 1.1742(11) 0.035(4) Uani 1 1 d . . . . .
H40 H 1.1125 0.2347 1.2408 0.042 Uiso 1 1 calc R U . . .
C41 C 1.1884(10) 0.2630(7) 1.1551(10) 0.029(3) Uani 1 1 d . . . . .
H41 H 1.2537 0.2644 1.2090 0.035 Uiso 1 1 calc R U . . .
C42 C 1.1795(9) 0.2797(7) 1.0584(9) 0.025(3) Uani 1 1 d . . . . .
H42 H 1.2392 0.2930 1.0482 0.030 Uiso 1 1 calc R U . . .
C43 C 1.1841(9) 0.3577(7) 0.8504(9) 0.026(3) Uani 1 1 d . U . . .
C44 C 1.2199(9) 0.4259(7) 0.9102(9) 0.025(3) Uani 1 1 d . . . . .
H44 H 1.1853 0.4436 0.9504 0.030 Uiso 1 1 calc R U . . .
C45 C 1.3038(10) 0.4692(8) 0.9136(10) 0.038(4) Uani 1 1 d . . . . .
H45 H 1.3251 0.5159 0.9552 0.046 Uiso 1 1 calc R U . . .
C46 C 1.3568(11) 0.4456(8) 0.8576(11) 0.039(4) Uani 1 1 d . . . . .
H46 H 1.4144 0.4753 0.8596 0.047 Uiso 1 1 calc R U . . .
C47 C 1.3238(9) 0.3770(12) 0.7980(9) 0.037(4) Uani 1 1 d . . . . .
H47 H 1.3593 0.3588 0.7590 0.045 Uiso 1 1 calc R U . . .
C48 C 1.2408(10) 0.3359(8) 0.7952(10) 0.033(3) Uani 1 1 d . . . . .
H48 H 1.2199 0.2894 0.7532 0.040 Uiso 1 1 calc R U . . .
C49 C 1.0693(9) 0.2018(7) 0.7758(9) 0.024(3) Uani 1 1 d . . . . .
C50 C 1.1424(9) 0.1421(7) 0.8144(9) 0.028(3) Uani 1 1 d . . . . .
H50 H 1.1935 0.1489 0.8802 0.034 Uiso 1 1 calc R U . . .
C51 C 1.1446(10) 0.0718(8) 0.7607(10) 0.035(3) Uani 1 1 d . . . . .
H51 H 1.1950 0.0312 0.7902 0.042 Uiso 1 1 calc R U . . .
C52 C 1.0717(9) 0.0629(7) 0.6637(9) 0.026(3) Uani 1 1 d . . . . .
H52 H 1.0738 0.0166 0.6256 0.031 Uiso 1 1 calc R U . . .
C53 C 0.9968(9) 0.1195(7) 0.6219(9) 0.025(3) Uani 1 1 d . . . . .
H53 H 0.9459 0.1124 0.5561 0.030 Uiso 1 1 calc R U . . .
C54 C 0.9971(11) 0.1884(9) 0.6790(10) 0.024(3) Uani 1 1 d . . . . .
H54 H 0.9453 0.2279 0.6499 0.029 Uiso 1 1 calc R U . . .
C55 C 0.8365(11) 0.5642(8) 0.5846(10) 0.047(4) Uani 1 1 d . . . . .
H55A H 0.7768 0.5934 0.5863 0.056 Uiso 1 1 calc R U . . .
H55B H 0.8139 0.5299 0.5236 0.056 Uiso 1 1 calc R U . . .
C56 C 0.9166(11) 0.6227(9) 0.5859(10) 0.040(4) Uani 1 1 d . . . . .
H56A H 0.9116 0.6330 0.5170 0.048 Uiso 1 1 calc R U . . .
H56B H 0.9096 0.6750 0.6162 0.048 Uiso 1 1 calc R U . . .
C57 C 1.0129(15) 0.5839(13) 0.6465(17) 0.082(8) Uani 1 1 d . . . . .
H57A H 1.0656 0.6251 0.6813 0.098 Uiso 1 1 calc R U . . .
H57B H 1.0368 0.5499 0.6041 0.098 Uiso 1 1 calc R U . . .
C58 C 0.9919(12) 0.5329(9) 0.7204(12) 0.056(5) Uani 1 1 d . . . . .
H58A H 1.0325 0.4822 0.7345 0.067 Uiso 1 1 calc R U . . .
H58B H 1.0088 0.5627 0.7842 0.067 Uiso 1 1 calc R U . . .
C59 C 0.5896(11) 0.4773(8) 0.5281(10) 0.043(4) Uani 1 1 d . . . . .
H59A H 0.5343 0.4365 0.5098 0.052 Uiso 1 1 calc R U . . .
H59B H 0.6279 0.4688 0.4853 0.052 Uiso 1 1 calc R U . . .
C60 C 0.5464(11) 0.5629(8) 0.5151(10) 0.041(4) Uani 1 1 d . . . . .
H60A H 0.5854 0.6002 0.4903 0.050 Uiso 1 1 calc R U . . .
H60B H 0.4739 0.5636 0.4677 0.050 Uiso 1 1 calc R U . . .
C61 C 0.5579(12) 0.5857(9) 0.6184(10) 0.045(4) Uani 1 1 d . . . . .
H61A H 0.4919 0.6036 0.6184 0.054 Uiso 1 1 calc R U . . .
H61B H 0.6082 0.6300 0.6455 0.054 Uiso 1 1 calc R U . . .
C62 C 0.5952(16) 0.5079(12) 0.6805(13) 0.080(6) Uani 1 1 d . . . . .
H62A H 0.6366 0.5204 0.7520 0.097 Uiso 1 1 calc R U . . .
H62B H 0.5375 0.4725 0.6757 0.097 Uiso 1 1 calc R U . . .
C63 C 0.8100(10) 0.4230(9) 0.9353(9) 0.043(4) Uani 1 1 d . . . . .
H63A H 0.8125 0.3632 0.9302 0.052 Uiso 0.66(3) 1 calc R U P A 1
H63B H 0.7472 0.4396 0.9431 0.052 Uiso 0.66(3) 1 calc R U P A 1
H63C H 0.8360 0.3667 0.9417 0.052 Uiso 0.34(3) 1 calc R U P A 2
H63D H 0.7373 0.4213 0.9243 0.052 Uiso 0.34(3) 1 calc R U P A 2
C64 C 0.913(3) 0.460(3) 1.023(3) 0.048(11) Uani 0.66(3) 1 d . . P A 1
H64A H 0.9046 0.4664 1.0870 0.057 Uiso 0.66(3) 1 calc R U P A 1
H64B H 0.9726 0.4253 1.0343 0.057 Uiso 0.66(3) 1 calc R U P A 1
C64' C 0.872(7) 0.472(6) 1.030(7) 0.048(11) Uani 0.34(3) 1 d . . P A 2
H64C H 0.8334 0.4781 1.0730 0.057 Uiso 0.34(3) 1 calc R U P A 2
H64D H 0.9374 0.4452 1.0691 0.057 Uiso 0.34(3) 1 calc R U P A 2
C65 C 0.926(3) 0.547(2) 0.980(2) 0.043(7) Uani 0.66(3) 1 d . . P A 1
H65A H 0.9203 0.5914 1.0230 0.052 Uiso 0.66(3) 1 calc R U P A 1
H65B H 0.9921 0.5508 0.9739 0.052 Uiso 0.66(3) 1 calc R U P A 1
C65' C 0.889(6) 0.551(5) 0.996(5) 0.043(7) Uani 0.34(3) 1 d . . P A 2
H65C H 0.9482 0.5794 1.0470 0.052 Uiso 0.34(3) 1 calc R U P A 2
H65D H 0.8283 0.5864 0.9757 0.052 Uiso 0.34(3) 1 calc R U P A 2
C66 C 0.840(2) 0.5469(13) 0.8813(17) 0.046(7) Uani 0.66(3) 1 d . . P A 1
H66A H 0.7792 0.5716 0.8857 0.056 Uiso 0.66(3) 1 calc R U P A 1
H66B H 0.8578 0.5779 0.8321 0.056 Uiso 0.66(3) 1 calc R U P A 1
C66' C 0.912(5) 0.524(3) 0.901(4) 0.046(7) Uani 0.34(3) 1 d . . P A 2
H66C H 0.9083 0.5706 0.8565 0.056 Uiso 0.34(3) 1 calc R U P A 2
H66D H 0.9789 0.4971 0.9218 0.056 Uiso 0.34(3) 1 calc R U P A 2
O1S O 0.5750(7) 0.5580(5) 0.8984(6) 0.040(2) Uani 1 1 d . . . . .
C1S C 0.5971(10) 0.5524(7) 1.0034(9) 0.033(3) Uani 1 1 d . . . . .
H1SA H 0.6703 0.5403 1.0416 0.040 Uiso 1 1 calc R U . . .
H1SB H 0.5567 0.5083 1.0157 0.040 Uiso 1 1 calc R U . . .
C2S C 0.5704(10) 0.6334(7) 1.0373(10) 0.034(3) Uani 1 1 d . . . . .
H2SA H 0.6159 0.6457 1.1078 0.040 Uiso 1 1 calc R U . . .
H2SB H 0.4987 0.6346 1.0299 0.040 Uiso 1 1 calc R U . . .
C3S C 0.5882(10) 0.6916(8) 0.9640(9) 0.035(3) Uani 1 1 d . . . . .
H3SA H 0.5493 0.7426 0.9564 0.042 Uiso 1 1 calc R U . . .
H3SB H 0.6614 0.7046 0.9856 0.042 Uiso 1 1 calc R U . . .
C4S C 0.5487(11) 0.6425(8) 0.8680(10) 0.040(4) Uani 1 1 d . . . . .
H4SA H 0.4741 0.6489 0.8325 0.048 Uiso 1 1 calc R U . . .
H4SB H 0.5812 0.6604 0.8228 0.048 Uiso 1 1 calc R U . . .

loop_
_atom_site_aniso_label
_atom_site_aniso_U_11
_atom_site_aniso_U_22
_atom_site_aniso_U_33
_atom_site_aniso_U_23
_atom_site_aniso_U_13
_atom_site_aniso_U_12
Dy1 0.0218(2) 0.0133(2) 0.0155(2) 0.0004(4) 0.00516(18) 0.0009(4)
Si1 0.0220(19) 0.0192(18) 0.0169(17) -0.0005(13) 0.0074(15) 0.0004(14)
Si2 0.023(2) 0.0193(17) 0.021(2) 0.0001(14) 0.0072(16) -0.0011(14)
Si3 0.0222(19) 0.0179(17) 0.0220(18) -0.0025(14) 0.0034(16) 0.0006(14)
O1 0.021(5) 0.030(5) 0.022(5) 0.006(3) 0.003(4) 0.000(3)
O2 0.031(5) 0.019(4) 0.025(5) -0.006(4) 0.012(4) -0.004(4)
O3 0.019(5) 0.025(4) 0.028(5) -0.006(4) -0.002(4) -0.002(4)
O4 0.032(5) 0.019(5) 0.029(5) 0.003(4) 0.003(4) -0.009(4)
O5 0.050(6) 0.039(6) 0.034(6) 0.016(4) 0.024(5) 0.032(5)
O6 0.071(7) 0.021(5) 0.027(5) -0.014(4) 0.021(5) -0.015(5)
C1 0.031(8) 0.011(6) 0.025(7) 0.001(5) 0.010(6) -0.001(5)
C2 0.024(7) 0.022(6) 0.020(6) 0.002(4) 0.007(5) -0.004(5)
C3 0.021(6) 0.036(10) 0.026(6) 0.002(7) 0.002(5) -0.002(7)
C4 0.030(7) 0.013(10) 0.046(7) 0.007(6) 0.020(6) 0.001(5)
C5 0.037(8) 0.023(6) 0.029(7) 0.006(5) 0.022(7) 0.003(5)
C6 0.021(7) 0.035(8) 0.021(7) -0.002(5) 0.008(6) -0.004(6)
C7 0.027(7) 0.036(9) 0.016(7) -0.003(5) 0.010(6) 0.004(5)
C8 0.031(8) 0.028(8) 0.014(7) -0.010(6) 0.011(6) -0.008(6)
C9 0.046(9) 0.028(7) 0.029(8) 0.015(6) 0.023(7) 0.018(6)
C10 0.044(10) 0.064(11) 0.017(9) 0.014(8) 0.014(8) 0.030(9)
C11 0.024(8) 0.044(8) 0.013(7) -0.016(6) 0.003(6) 0.002(6)
C12 0.029(8) 0.019(7) 0.027(7) -0.001(5) 0.006(6) 0.001(5)
C13 0.015(6) 0.020(6) 0.021(6) 0.003(5) 0.004(5) -0.002(5)
C14 0.029(7) 0.032(7) 0.018(6) 0.001(5) 0.008(6) 0.000(6)
C15 0.032(8) 0.026(7) 0.030(7) -0.010(6) 0.015(6) -0.001(6)
C16 0.026(9) 0.022(7) 0.042(9) -0.003(7) 0.012(7) -0.004(6)
C17 0.025(7) 0.016(6) 0.027(7) 0.001(5) 0.005(6) -0.001(5)
C18 0.018(7) 0.024(7) 0.020(6) 0.001(5) 0.004(5) 0.002(5)
C19 0.031(8) 0.015(7) 0.036(8) -0.006(6) 0.009(7) -0.006(6)
C20 0.027(8) 0.034(8) 0.048(10) 0.012(7) -0.012(7) -0.015(6)
C21 0.085(14) 0.030(9) 0.049(11) 0.009(7) -0.040(10) -0.013(9)
C22 0.046(13) 0.031(10) 0.083(16) -0.027(10) -0.019(12) 0.007(9)
C23 0.022(9) 0.084(13) 0.057(11) -0.041(10) 0.006(8) -0.002(9)
C24 0.032(8) 0.055(10) 0.034(8) -0.024(7) 0.010(7) -0.005(7)
C25 0.026(7) 0.018(6) 0.012(6) 0.006(5) 0.009(5) -0.001(5)
C26 0.033(8) 0.028(7) 0.017(6) 0.000(5) 0.011(6) -0.007(6)
C27 0.026(8) 0.021(8) 0.042(9) 0.009(7) 0.015(7) 0.000(6)
C28 0.045(9) 0.023(7) 0.051(9) 0.007(6) 0.036(8) 0.008(6)
C29 0.042(9) 0.024(7) 0.043(9) 0.000(6) 0.024(7) -0.002(6)
C30 0.032(8) 0.028(7) 0.032(7) 0.002(5) 0.020(6) 0.003(6)
C31 0.026(7) 0.015(6) 0.029(7) -0.004(5) 0.017(6) -0.005(5)
C32 0.028(8) 0.035(8) 0.030(7) 0.004(6) 0.015(6) 0.009(6)
C33 0.030(8) 0.057(10) 0.022(7) 0.006(6) 0.010(6) 0.009(7)
C34 0.031(8) 0.057(10) 0.024(8) -0.003(7) 0.014(7) -0.003(7)
C35 0.043(9) 0.032(8) 0.050(9) -0.012(7) 0.032(8) -0.007(7)
C36 0.040(8) 0.024(7) 0.021(7) -0.002(5) 0.011(6) -0.008(6)
C37 0.029(7) 0.017(6) 0.026(7) -0.001(5) 0.009(6) -0.002(5)
C38 0.031(8) 0.038(8) 0.023(7) -0.003(6) 0.013(7) 0.009(6)
C39 0.043(9) 0.033(8) 0.053(10) 0.002(7) 0.030(8) 0.007(7)
C40 0.053(11) 0.030(9) 0.031(9) 0.001(7) 0.027(9) 0.010(7)
C41 0.031(8) 0.023(7) 0.030(8) -0.003(6) 0.009(6) 0.009(6)
C42 0.026(7) 0.024(7) 0.023(7) -0.002(5) 0.009(6) -0.003(5)
C43 0.018(6) 0.027(6) 0.018(6) 0.005(5) -0.008(5) 0.003(5)
C44 0.024(7) 0.019(6) 0.025(7) 0.000(6) 0.001(6) -0.001(5)
C45 0.031(8) 0.025(7) 0.032(8) 0.005(6) -0.015(7) -0.011(6)
C46 0.031(8) 0.029(8) 0.048(9) 0.016(7) 0.005(8) -0.008(6)
C47 0.031(7) 0.038(12) 0.039(7) 0.003(8) 0.011(6) 0.003(8)
C48 0.031(8) 0.031(8) 0.035(8) 0.000(6) 0.009(7) -0.006(6)
C49 0.026(7) 0.024(7) 0.024(7) -0.002(5) 0.011(6) 0.006(6)
C50 0.021(7) 0.028(7) 0.023(7) -0.014(5) -0.006(6) -0.002(6)
C51 0.024(7) 0.036(8) 0.041(8) -0.004(6) 0.009(7) 0.013(6)
C52 0.023(7) 0.027(7) 0.026(7) -0.015(6) 0.009(6) -0.002(6)
C53 0.026(8) 0.026(7) 0.019(6) -0.002(5) 0.006(6) -0.002(6)
C54 0.021(8) 0.020(7) 0.031(8) 0.005(6) 0.009(7) 0.004(6)
C55 0.056(10) 0.036(9) 0.040(9) 0.023(7) 0.011(8) -0.006(7)
C56 0.045(9) 0.041(9) 0.040(9) 0.004(7) 0.023(8) -0.011(7)
C57 0.048(13) 0.075(16) 0.13(2) 0.040(14) 0.043(14) -0.004(11)
C58 0.056(11) 0.034(9) 0.067(12) 0.012(8) 0.013(9) -0.014(8)
C59 0.041(9) 0.037(8) 0.040(9) 0.011(7) 0.004(7) 0.006(7)
C60 0.046(9) 0.036(8) 0.038(9) 0.013(7) 0.014(7) 0.013(7)
C61 0.055(10) 0.049(10) 0.034(8) 0.009(7) 0.022(8) 0.026(8)
C62 0.100(16) 0.113(17) 0.045(11) 0.019(11) 0.047(11) 0.053(13)
C63 0.051(10) 0.047(9) 0.043(9) 0.014(7) 0.031(8) 0.001(7)
C64 0.08(4) 0.041(17) 0.010(10) 0.001(10) 0.005(19) -0.01(2)
C64' 0.08(4) 0.041(17) 0.010(10) 0.001(10) 0.005(19) -0.01(2)
C65 0.06(3) 0.052(12) 0.024(14) -0.005(10) 0.026(14) -0.006(17)
C65' 0.06(3) 0.052(12) 0.024(14) -0.005(10) 0.026(14) -0.006(17)
C66 0.08(2) 0.023(12) 0.036(12) 0.004(9) 0.018(16) -0.009(12)
C66' 0.08(2) 0.023(12) 0.036(12) 0.004(9) 0.018(16) -0.009(12)
O1S 0.050(6) 0.037(6) 0.035(5) 0.000(4) 0.020(5) -0.004(5)
C1S 0.039(8) 0.030(7) 0.022(7) 0.000(6) 0.004(6) -0.016(6)
C2S 0.040(8) 0.026(7) 0.040(8) 0.008(6) 0.020(7) -0.005(6)
C3S 0.028(8) 0.035(8) 0.037(8) 0.009(6) 0.008(7) -0.001(6)
C4S 0.050(9) 0.043(9) 0.030(8) 0.011(6) 0.018(7) 0.004(7)

loop_
_atom_type_symbol
_atom_type_description
_atom_type_scat_dispersion_real
_atom_type_scat_dispersion_imag
_atom_type_scat_source
C C 0.0033 0.0016 'International Tables Vol C Tables 4.2.6.8 and 6.1.1.4'
H H 0.0000 0.0000 'International Tables Vol C Tables 4.2.6.8 and 6.1.1.4'
Dy Dy -0.1892 4.4098 'International Tables Vol C Tables 4.2.6.8 and 6.1.1.4'
O O 0.0106 0.0060 'International Tables Vol C Tables 4.2.6.8 and 6.1.1.4'
Si Si 0.0817 0.0704 'International Tables Vol C Tables 4.2.6.8 and 6.1.1.4'

loop_
_geom_angle_atom_site_label_1
_geom_angle_atom_site_label_2
_geom_angle_atom_site_label_3
_geom_angle
_geom_angle_site_symmetry_1
_geom_angle_site_symmetry_3
_geom_angle_publ_flag
O1 Dy1 O2 102.0(3) . . ?
O1 Dy1 O3 101.8(3) . . ?
O1 Dy1 O4 87.8(3) . . ?
O1 Dy1 O5 86.1(3) . . ?
O1 Dy1 O6 163.3(3) . . ?
O2 Dy1 O4 166.1(3) . . ?
O2 Dy1 O5 90.8(3) . . ?
O2 Dy1 O6 87.3(3) . . ?
O3 Dy1 O2 101.2(3) . . ?
O3 Dy1 O4 86.0(3) . . ?
O3 Dy1 O5 163.8(3) . . ?
O3 Dy1 O6 89.6(3) . . ?
O5 Dy1 O4 80.1(3) . . ?
O6 Dy1 O4 80.8(3) . . ?
O6 Dy1 O5 79.9(3) . . ?
O1 Si1 C1 110.1(5) . . ?
O1 Si1 C7 111.5(5) . . ?
O1 Si1 C13 111.7(5) . . ?
C7 Si1 C1 107.4(6) . . ?
C7 Si1 C13 106.1(5) . . ?
C13 Si1 C1 109.8(5) . . ?
O2 Si2 C19 110.2(5) . . ?
O2 Si2 C25 110.4(5) . . ?
O2 Si2 C31 110.4(5) . . ?
C25 Si2 C19 111.2(5) . . ?
C25 Si2 C31 107.2(5) . . ?
C31 Si2 C19 107.3(6) . . ?
O3 Si3 C37 110.5(5) . . ?
O3 Si3 C43 113.2(5) . . ?
O3 Si3 C49 110.7(5) . . ?
C37 Si3 C49 109.9(5) . . ?
C43 Si3 C37 106.3(6) . . ?
C43 Si3 C49 106.1(6) . . ?
Si1 O1 Dy1 170.5(5) . . ?
Si2 O2 Dy1 173.9(5) . . ?
Si3 O3 Dy1 167.7(5) . . ?
C55 O4 Dy1 123.6(7) . . ?
C58 O4 Dy1 123.0(7) . . ?
C58 O4 C55 109.9(10) . . ?
C59 O5 Dy1 127.1(7) . . ?
C59 O5 C62 101.5(11) . . ?
C62 O5 Dy1 129.8(8) . . ?
C63 O6 Dy1 119.6(7) . . ?
C63 O6 C66' 106.1(19) . . ?
C66 O6 Dy1 134.3(11) . . ?
C66 O6 C63 106.0(13) . . ?
C66' O6 Dy1 119(2) . . ?
C2 C1 Si1 119.9(9) . . ?
C6 C1 Si1 123.0(9) . . ?
C6 C1 C2 117.0(11) . . ?
C1 C2 H2 119.1 . . ?
C3 C2 C1 121.8(11) . . ?
C3 C2 H2 119.1 . . ?
C2 C3 H3 120.0 . . ?
C2 C3 C4 119.9(11) . . ?
C4 C3 H3 120.0 . . ?
C3 C4 H4 120.3 . . ?
C5 C4 C3 119.5(11) . . ?
C5 C4 H4 120.3 . . ?
C4 C5 H5 120.2 . . ?
C6 C5 C4 119.6(11) . . ?
C6 C5 H5 120.2 . . ?
C1 C6 H6 118.9 . . ?
C5 C6 C1 122.1(11) . . ?
C5 C6 H6 118.9 . . ?
C8 C7 Si1 121.4(11) . . ?
C12 C7 Si1 123.1(10) . . ?
C12 C7 C8 115.4(13) . . ?
C7 C8 H8 118.2 . . ?
C9 C8 C7 123.7(14) . . ?
C9 C8 H8 118.2 . . ?
C8 C9 H9 120.1 . . ?
C8 C9 C10 119.8(12) . . ?
C10 C9 H9 120.1 . . ?
C9 C10 H10 120.9 . . ?
C11 C10 C9 118.1(15) . . ?
C11 C10 H10 120.9 . . ?
C10 C11 H11 119.4 . . ?
C10 C11 C12 121.2(15) . . ?
C12 C11 H11 119.4 . . ?
C7 C12 H12 119.1 . . ?
C11 C12 C7 121.7(12) . . ?
C11 C12 H12 119.1 . . ?
C14 C13 Si1 122.1(9) . . ?
C14 C13 C18 116.3(10) . . ?
C18 C13 Si1 121.6(9) . . ?
C13 C14 H14 119.0 . . ?
C15 C14 C13 122.0(11) . . ?
C15 C14 H14 119.0 . . ?
C14 C15 H15 119.9 . . ?
C16 C15 C14 120.2(12) . . ?
C16 C15 H15 119.9 . . ?
C15 C16 H16 119.6 . . ?
C15 C16 C17 120.8(13) . . ?
C17 C16 H16 119.6 . . ?
C16 C17 H17 120.8 . . ?
C18 C17 C16 118.4(12) . . ?
C18 C17 H17 120.8 . . ?
C13 C18 H18 118.8 . . ?
C17 C18 C13 122.3(11) . . ?
C17 C18 H18 118.8 . . ?
C20 C19 Si2 121.0(11) . . ?
C20 C19 C24 116.7(13) . . ?
C24 C19 Si2 122.1(11) . . ?
C19 C20 H20 118.3 . . ?
C19 C20 C21 123.3(15) . . ?
C21 C20 H20 118.3 . . ?
C20 C21 H21 120.6 . . ?
C20 C21 C22 118.8(16) . . ?
C22 C21 H21 120.6 . . ?
C21 C22 H22 120.9 . . ?
C23 C22 C21 118.2(17) . . ?
C23 C22 H22 120.9 . . ?
C22 C23 H23 119.4 . . ?
C22 C23 C24 121.3(18) . . ?
C24 C23 H23 119.4 . . ?
C19 C24 C23 121.6(15) . . ?
C19 C24 H24 119.2 . . ?
C23 C24 H24 119.2 . . ?
C26 C25 Si2 120.2(9) . . ?
C26 C25 C30 116.7(11) . . ?
C30 C25 Si2 123.1(9) . . ?
C25 C26 H26 118.8 . . ?
C27 C26 C25 122.5(12) . . ?
C27 C26 H26 118.8 . . ?
C26 C27 H27 119.5 . . ?
C26 C27 C28 121.0(13) . . ?
C28 C27 H27 119.5 . . ?
C27 C28 H28 120.9 . . ?
C29 C28 C27 118.1(12) . . ?
C29 C28 H28 120.9 . . ?
C28 C29 H29 119.5 . . ?
C30 C29 C28 121.0(12) . . ?
C30 C29 H29 119.5 . . ?
C25 C30 H30 119.7 . . ?
C29 C30 C25 120.6(12) . . ?
C29 C30 H30 119.7 . . ?
C32 C31 Si2 123.2(9) . . ?
C32 C31 C36 116.2(11) . . ?
C36 C31 Si2 120.5(9) . . ?
C31 C32 H32 118.9 . . ?
C33 C32 C31 122.2(12) . . ?
C33 C32 H32 118.9 . . ?
C32 C33 H33 120.0 . . ?
C34 C33 C32 120.1(12) . . ?
C34 C33 H33 120.0 . . ?
C33 C34 H34 120.7 . . ?
C35 C34 C33 118.5(12) . . ?
C35 C34 H34 120.7 . . ?
C34 C35 H35 119.5 . . ?
C34 C35 C36 121.1(13) . . ?
C36 C35 H35 119.5 . . ?
C31 C36 H36 119.1 . . ?
C35 C36 C31 121.9(12) . . ?
C35 C36 H36 119.1 . . ?
C38 C37 Si3 118.8(9) . . ?
C42 C37 Si3 125.1(10) . . ?
C42 C37 C38 116.2(11) . . ?
C37 C38 H38 119.6 . . ?
C39 C38 C37 120.7(13) . . ?
C39 C38 H38 119.6 . . ?
C38 C39 H39 119.7 . . ?
C40 C39 C38 120.6(14) . . ?
C40 C39 H39 119.7 . . ?
C39 C40 H40 120.7 . . ?
C41 C40 C39 118.6(13) . . ?
C41 C40 H40 120.7 . . ?
C40 C41 H41 119.4 . . ?
C40 C41 C42 121.3(13) . . ?
C42 C41 H41 119.4 . . ?
C37 C42 H42 118.7 . . ?
C41 C42 C37 122.5(12) . . ?
C41 C42 H42 118.7 . . ?
C44 C43 Si3 123.0(11) . . ?
C44 C43 C48 114.5(12) . . ?
C48 C43 Si3 122.5(9) . . ?
C43 C44 H44 118.8 . . ?
C45 C44 C43 122.5(13) . . ?
C45 C44 H44 118.8 . . ?
C44 C45 H45 119.6 . . ?
C46 C45 C44 120.9(13) . . ?
C46 C45 H45 119.6 . . ?
C45 C46 H46 121.0 . . ?
C45 C46 C47 118.0(13) . . ?
C47 C46 H46 121.0 . . ?
C46 C47 H47 119.9 . . ?
C48 C47 C46 120.1(14) . . ?
C48 C47 H47 119.9 . . ?
C43 C48 H48 118.0 . . ?
C47 C48 C43 124.0(13) . . ?
C47 C48 H48 118.0 . . ?
C50 C49 Si3 124.0(9) . . ?
C50 C49 C54 115.7(11) . . ?
C54 C49 Si3 120.1(10) . . ?
C49 C50 H50 118.5 . . ?
C49 C50 C51 122.9(11) . . ?
C51 C50 H50 118.5 . . ?
C50 C51 H51 120.7 . . ?
C52 C51 C50 118.5(11) . . ?
C52 C51 H51 120.7 . . ?
C51 C52 H52 119.4 . . ?
C53 C52 C51 121.2(11) . . ?
C53 C52 H52 119.4 . . ?
C52 C53 H53 120.9 . . ?
C52 C53 C54 118.2(11) . . ?
C54 C53 H53 120.9 . . ?
C49 C54 C53 123.4(12) . . ?
C49 C54 H54 118.3 . . ?
C53 C54 H54 118.3 . . ?
O4 C55 H55A 110.7 . . ?
O4 C55 H55B 110.7 . . ?
O4 C55 C56 105.1(11) . . ?
H55A C55 H55B 108.8 . . ?
C56 C55 H55A 110.7 . . ?
C56 C55 H55B 110.7 . . ?
C55 C56 H56A 110.7 . . ?
C55 C56 H56B 110.7 . . ?
H56A C56 H56B 108.8 . . ?
C57 C56 C55 105.2(13) . . ?
C57 C56 H56A 110.7 . . ?
C57 C56 H56B 110.7 . . ?
C56 C57 H57A 110.6 . . ?
C56 C57 H57B 110.6 . . ?
C56 C57 C58 105.5(15) . . ?
H57A C57 H57B 108.8 . . ?
C58 C57 H57A 110.6 . . ?
C58 C57 H57B 110.6 . . ?
O4 C58 C57 105.4(13) . . ?
O4 C58 H58A 110.7 . . ?
O4 C58 H58B 110.7 . . ?
C57 C58 H58A 110.7 . . ?
C57 C58 H58B 110.7 . . ?
H58A C58 H58B 108.8 . . ?
O5 C59 H59A 110.7 . . ?
O5 C59 H59B 110.7 . . ?
O5 C59 C60 105.4(11) . . ?
H59A C59 H59B 108.8 . . ?
C60 C59 H59A 110.7 . . ?
C60 C59 H59B 110.7 . . ?
C59 C60 H60A 111.1 . . ?
C59 C60 H60B 111.1 . . ?
H60A C60 H60B 109.0 . . ?
C61 C60 C59 103.5(11) . . ?
C61 C60 H60A 111.1 . . ?
C61 C60 H60B 111.1 . . ?
C60 C61 H61A 110.8 . . ?
C60 C61 H61B 110.8 . . ?
C60 C61 C62 104.7(12) . . ?
H61A C61 H61B 108.9 . . ?
C62 C61 H61A 110.8 . . ?
C62 C61 H61B 110.8 . . ?
O5 C62 C61 101.9(12) . . ?
O5 C62 H62A 111.4 . . ?
O5 C62 H62B 111.4 . . ?
C61 C62 H62A 111.4 . . ?
C61 C62 H62B 111.4 . . ?
H62A C62 H62B 109.3 . . ?
O6 C63 H63A 112.6 . . ?
O6 C63 H63B 112.6 . . ?
O6 C63 H63C 110.5 . . ?
O6 C63 H63D 110.5 . . ?
O6 C63 C64 95.5(17) . . ?
O6 C63 C64' 106(4) . . ?
H63A C63 H63B 110.1 . . ?
H63C C63 H63D 108.7 . . ?
C64 C63 H63A 112.6 . . ?
C64 C63 H63B 112.6 . . ?
C64' C63 H63C 110.5 . . ?
C64' C63 H63D 110.5 . . ?
C63 C64 H64A 111.0 . . ?
C63 C64 H64B 111.0 . . ?
H64A C64 H64B 109.0 . . ?
C65 C64 C63 104(3) . . ?
C65 C64 H64A 111.0 . . ?
C65 C64 H64B 111.0 . . ?
C63 C64' H64C 110.4 . . ?
C63 C64' H64D 110.4 . . ?
H64C C64' H64D 108.6 . . ?
C65' C64' C63 106(6) . . ?
C65' C64' H64C 110.4 . . ?
C65' C64' H64D 110.4 . . ?
C64 C65 H65A 111.4 . . ?
C64 C65 H65B 111.4 . . ?
H65A C65 H65B 109.3 . . ?
C66 C65 C64 102(3) . . ?
C66 C65 H65A 111.4 . . ?
C66 C65 H65B 111.4 . . ?
C64' C65' H65C 111.8 . . ?
C64' C65' H65D 111.8 . . ?
C64' C65' C66' 100(6) . . ?
H65C C65' H65D 109.5 . . ?
C66' C65' H65C 111.8 . . ?
C66' C65' H65D 111.8 . . ?
O6 C66 C65 105(2) . . ?
O6 C66 H66A 110.7 . . ?
O6 C66 H66B 110.7 . . ?
C65 C66 H66A 110.7 . . ?
C65 C66 H66B 110.7 . . ?
H66A C66 H66B 108.8 . . ?
O6 C66' C65' 99(5) . . ?
O6 C66' H66C 112.0 . . ?
O6 C66' H66D 112.0 . . ?
C65' C66' H66C 112.0 . . ?
C65' C66' H66D 112.0 . . ?
H66C C66' H66D 109.7 . . ?
C1S O1S C4S 107.6(9) . . ?
O1S C1S H1SA 110.1 . . ?
O1S C1S H1SB 110.1 . . ?
O1S C1S C2S 108.2(10) . . ?
H1SA C1S H1SB 108.4 . . ?
C2S C1S H1SA 110.1 . . ?
C2S C1S H1SB 110.1 . . ?
C1S C2S H2SA 111.6 . . ?
C1S C2S H2SB 111.6 . . ?
C1S C2S C3S 100.9(11) . . ?
H2SA C2S H2SB 109.4 . . ?
C3S C2S H2SA 111.6 . . ?
C3S C2S H2SB 111.6 . . ?
C2S C3S H3SA 111.4 . . ?
C2S C3S H3SB 111.4 . . ?
H3SA C3S H3SB 109.3 . . ?
C4S C3S C2S 101.7(10) . . ?
C4S C3S H3SA 111.4 . . ?
C4S C3S H3SB 111.4 . . ?
O1S C4S C3S 105.9(10) . . ?
O1S C4S H4SA 110.6 . . ?
O1S C4S H4SB 110.6 . . ?
C3S C4S H4SA 110.6 . . ?
C3S C4S H4SB 110.6 . . ?
H4SA C4S H4SB 108.7 . . ?

loop_
_geom_bond_atom_site_label_1
_geom_bond_atom_site_label_2
_geom_bond_distance
_geom_bond_site_symmetry_2
_geom_bond_publ_flag
Dy1 O1 2.118(8) . ?
Dy1 O2 2.136(8) . ?
Dy1 O3 2.132(8) . ?
Dy1 O4 2.478(8) . ?
Dy1 O5 2.448(8) . ?
Dy1 O6 2.423(8) . ?
Si1 O1 1.613(8) . ?
Si1 C1 1.892(13) . ?
Si1 C7 1.872(14) . ?
Si1 C13 1.873(11) . ?
Si2 O2 1.588(8) . ?
Si2 C19 1.894(13) . ?
Si2 C25 1.871(11) . ?
Si2 C31 1.877(12) . ?
Si3 O3 1.607(8) . ?
Si3 C37 1.881(12) . ?
Si3 C43 1.878(13) . ?
Si3 C49 1.885(12) . ?
O4 C55 1.454(14) . ?
O4 C58 1.436(17) . ?
O5 C59 1.443(15) . ?
O5 C62 1.454(18) . ?
O6 C63 1.450(14) . ?
O6 C66 1.41(2) . ?
O6 C66' 1.55(5) . ?
C1 C2 1.400(16) . ?
C1 C6 1.397(16) . ?
C2 H2 0.9500 . ?
C2 C3 1.379(15) . ?
C3 H3 0.9500 . ?
C3 C4 1.400(15) . ?
C4 H4 0.9500 . ?
C4 C5 1.389(16) . ?
C5 H5 0.9500 . ?
C5 C6 1.385(16) . ?
C6 H6 0.9500 . ?
C7 C8 1.406(16) . ?
C7 C12 1.397(17) . ?
C8 H8 0.9500 . ?
C8 C9 1.375(17) . ?
C9 H9 0.9500 . ?
C9 C10 1.40(2) . ?
C10 H10 0.9500 . ?
C10 C11 1.392(17) . ?
C11 H11 0.9500 . ?
C11 C12 1.392(18) . ?
C12 H12 0.9500 . ?
C13 C14 1.404(16) . ?
C13 C18 1.413(16) . ?
C14 H14 0.9500 . ?
C14 C15 1.395(16) . ?
C15 H15 0.9500 . ?
C15 C16 1.360(18) . ?
C16 H16 0.9500 . ?
C16 C17 1.411(18) . ?
C17 H17 0.9500 . ?
C17 C18 1.395(15) . ?
C18 H18 0.9500 . ?
C19 C20 1.356(18) . ?
C19 C24 1.375(18) . ?
C20 H20 0.9500 . ?
C20 C21 1.40(2) . ?
C21 H21 0.9500 . ?
C21 C22 1.43(3) . ?
C22 H22 0.9500 . ?
C22 C23 1.33(3) . ?
C23 H23 0.9500 . ?
C23 C24 1.422(19) . ?
C24 H24 0.9500 . ?
C25 C26 1.405(16) . ?
C25 C30 1.416(16) . ?
C26 H26 0.9500 . ?
C26 C27 1.348(18) . ?
C27 H27 0.9500 . ?
C27 C28 1.400(18) . ?
C28 H28 0.9500 . ?
C28 C29 1.394(18) . ?
C29 H29 0.9500 . ?
C29 C30 1.385(17) . ?
C30 H30 0.9500 . ?
C31 C32 1.395(16) . ?
C31 C36 1.397(16) . ?
C32 H32 0.9500 . ?
C32 C33 1.394(17) . ?
C33 H33 0.9500 . ?
C33 C34 1.390(18) . ?
C34 H34 0.9500 . ?
C34 C35 1.377(18) . ?
C35 H35 0.9500 . ?
C35 C36 1.386(17) . ?
C36 H36 0.9500 . ?
C37 C38 1.415(17) . ?
C37 C42 1.390(16) . ?
C38 H38 0.9500 . ?
C38 C39 1.402(18) . ?
C39 H39 0.9500 . ?
C39 C40 1.40(2) . ?
C40 H40 0.9500 . ?
C40 C41 1.351(19) . ?
C41 H41 0.9500 . ?
C41 C42 1.389(16) . ?
C42 H42 0.9500 . ?
C43 C44 1.387(14) . ?
C43 C48 1.398(18) . ?
C44 H44 0.9500 . ?
C44 C45 1.382(18) . ?
C45 H45 0.9500 . ?
C45 C46 1.37(2) . ?
C46 H46 0.9500 . ?
C46 C47 1.39(2) . ?
C47 H47 0.9500 . ?
C47 C48 1.354(18) . ?
C48 H48 0.9500 . ?
C49 C50 1.381(16) . ?
C49 C54 1.391(18) . ?
C50 H50 0.9500 . ?
C50 C51 1.405(16) . ?
C51 H51 0.9500 . ?
C51 C52 1.386(16) . ?
C52 H52 0.9500 . ?
C52 C53 1.366(16) . ?
C53 H53 0.9500 . ?
C53 C54 1.405(18) . ?
C54 H54 0.9500 . ?
C55 H55A 0.9900 . ?
C55 H55B 0.9900 . ?
C55 C56 1.492(18) . ?
C56 H56A 0.9900 . ?
C56 H56B 0.9900 . ?
C56 C57 1.46(2) . ?
C57 H57A 0.9900 . ?
C57 H57B 0.9900 . ?
C57 C58 1.49(2) . ?
C58 H58A 0.9900 . ?
C58 H58B 0.9900 . ?
C59 H59A 0.9900 . ?
C59 H59B 0.9900 . ?
C59 C60 1.521(17) . ?
C60 H60A 0.9900 . ?
C60 H60B 0.9900 . ?
C60 C61 1.493(18) . ?
C61 H61A 0.9900 . ?
C61 H61B 0.9900 . ?
C61 C62 1.54(2) . ?
C62 H62A 0.9900 . ?
C62 H62B 0.9900 . ?
C63 H63A 0.9900 . ?
C63 H63B 0.9900 . ?
C63 H63C 0.9900 . ?
C63 H63D 0.9900 . ?
C63 C64 1.64(5) . ?
C63 C64' 1.54(10) . ?
C64 H64A 0.9900 . ?
C64 H64B 0.9900 . ?
C64 C65 1.59(6) . ?
C64' H64C 0.9900 . ?
C64' H64D 0.9900 . ?
C64' C65' 1.45(13) . ?
C65 H65A 0.9900 . ?
C65 H65B 0.9900 . ?
C65 C66 1.47(4) . ?
C65' H65C 0.9900 . ?
C65' H65D 0.9900 . ?
C65' C66' 1.60(7) . ?
C66 H66A 0.9900 . ?
C66 H66B 0.9900 . ?
C66' H66C 0.9900 . ?
C66' H66D 0.9900 . ?
O1S C1S 1.433(14) . ?
O1S C4S 1.463(15) . ?
C1S H1SA 0.9900 . ?
C1S H1SB 0.9900 . ?
C1S C2S 1.522(17) . ?
C2S H2SA 0.9900 . ?
C2S H2SB 0.9900 . ?
C2S C3S 1.530(17) . ?
C3S H3SA 0.9900 . ?
C3S H3SB 0.9900 . ?
C3S C4S 1.513(17) . ?
C4S H4SA 0.9900 . ?
C4S H4SB 0.9900 . ?

loop_
_geom_torsion_atom_site_label_1
_geom_torsion_atom_site_label_2
_geom_torsion_atom_site_label_3
_geom_torsion_atom_site_label_4
_geom_torsion
_geom_torsion_site_symmetry_1
_geom_torsion_site_symmetry_2
_geom_torsion_site_symmetry_3
_geom_torsion_site_symmetry_4
_geom_torsion_publ_flag
Dy1 O4 C55 C56 -167.6(8) . . . . ?
Dy1 O4 C58 C57 149.3(12) . . . . ?
Dy1 O5 C59 C60 -149.4(9) . . . . ?
Dy1 O5 C62 C61 146.9(10) . . . . ?
Dy1 O6 C63 C64 130.1(15) . . . . ?
Dy1 O6 C63 C64' 152(3) . . . . ?
Dy1 O6 C66 C65 -126.4(17) . . . . ?
Dy1 O6 C66' C65' -176(3) . . . . ?
Si1 C1 C2 C3 -178.4(11) . . . . ?
Si1 C1 C6 C5 -179.9(9) . . . . ?
Si1 C7 C8 C9 -178.8(10) . . . . ?
Si1 C7 C12 C11 -180.0(10) . . . . ?
Si1 C13 C14 C15 179.5(9) . . . . ?
Si1 C13 C18 C17 -179.4(9) . . . . ?
Si2 C19 C20 C21 -176.2(12) . . . . ?
Si2 C19 C24 C23 176.1(10) . . . . ?
Si2 C25 C26 C27 177.4(10) . . . . ?
Si2 C25 C30 C29 -175.5(9) . . . . ?
Si2 C31 C32 C33 176.2(10) . . . . ?
Si2 C31 C36 C35 -175.2(9) . . . . ?
Si3 C37 C38 C39 179.7(9) . . . . ?
Si3 C37 C42 C41 180.0(9) . . . . ?
Si3 C43 C44 C45 -178.6(10) . . . . ?
Si3 C43 C48 C47 179.1(11) . . . . ?
Si3 C49 C50 C51 -176.3(10) . . . . ?
Si3 C49 C54 C53 175.8(10) . . . . ?
O1 Si1 C1 C2 19.8(10) . . . . ?
O1 Si1 C1 C6 -159.6(9) . . . . ?
O1 Si1 C7 C8 78.2(11) . . . . ?
O1 Si1 C7 C12 -99.1(11) . . . . ?
O1 Si1 C13 C14 -175.6(9) . . . . ?
O1 Si1 C13 C18 5.8(11) . . . . ?
O2 Si2 C19 C20 19.7(13) . . . . ?
O2 Si2 C19 C24 -154.9(10) . . . . ?
O2 Si2 C25 C26 17.9(10) . . . . ?
O2 Si2 C25 C30 -164.0(9) . . . . ?
O2 Si2 C31 C32 -103.4(10) . . . . ?
O2 Si2 C31 C36 73.7(10) . . . . ?
O3 Si3 C37 C38 37.0(11) . . . . ?
O3 Si3 C37 C42 -142.6(10) . . . . ?
O3 Si3 C43 C44 70.5(10) . . . . ?
O3 Si3 C43 C48 -108.9(10) . . . . ?
O3 Si3 C49 C50 -170.9(11) . . . . ?
O3 Si3 C49 C54 13.3(12) . . . . ?
O4 C55 C56 C57 23.9(18) . . . . ?
O5 C59 C60 C61 -22.6(15) . . . . ?
O6 C63 C64 C65 30(2) . . . . ?
O6 C63 C64' C65' 18(6) . . . . ?
C1 Si1 C7 C8 -42.5(11) . . . . ?
C1 Si1 C7 C12 140.1(10) . . . . ?
C1 Si1 C13 C14 -53.1(11) . . . . ?
C1 Si1 C13 C18 128.3(9) . . . . ?
C1 C2 C3 C4 -3(2) . . . . ?
C2 C1 C6 C5 0.7(16) . . . . ?
C2 C3 C4 C5 3(2) . . . . ?
C3 C4 C5 C6 -0.8(19) . . . . ?
C4 C5 C6 C1 -0.8(17) . . . . ?
C6 C1 C2 C3 1.1(18) . . . . ?
C7 Si1 C1 C2 141.4(9) . . . . ?
C7 Si1 C1 C6 -38.0(11) . . . . ?
C7 Si1 C13 C14 62.7(11) . . . . ?
C7 Si1 C13 C18 -115.9(10) . . . . ?
C7 C8 C9 C10 -0.3(19) . . . . ?
C8 C7 C12 C11 2.6(17) . . . . ?
C8 C9 C10 C11 0.7(19) . . . . ?
C9 C10 C11 C12 0.5(19) . . . . ?
C10 C11 C12 C7 -2.3(19) . . . . ?
C12 C7 C8 C9 -1.3(17) . . . . ?
C13 Si1 C1 C2 -103.6(9) . . . . ?
C13 Si1 C1 C6 77.0(11) . . . . ?
C13 Si1 C7 C8 -160.0(9) . . . . ?
C13 Si1 C7 C12 22.7(12) . . . . ?
C13 C14 C15 C16 0.6(19) . . . . ?
C14 C13 C18 C17 1.9(16) . . . . ?
C14 C15 C16 C17 1(2) . . . . ?
C15 C16 C17 C18 -0.5(19) . . . . ?
C16 C17 C18 C13 -0.8(18) . . . . ?
C18 C13 C14 C15 -1.8(17) . . . . ?
C19 Si2 C25 C26 140.6(9) . . . . ?
C19 Si2 C25 C30 -41.4(11) . . . . ?
C19 Si2 C31 C32 136.5(10) . . . . ?
C19 Si2 C31 C36 -46.4(11) . . . . ?
C19 C20 C21 C22 0(2) . . . . ?
C20 C19 C24 C23 1(2) . . . . ?
C20 C21 C22 C23 1(2) . . . . ?
C21 C22 C23 C24 -2(2) . . . . ?
C22 C23 C24 C19 0(2) . . . . ?
C24 C19 C20 C21 -1(2) . . . . ?
C25 Si2 C19 C20 -103.1(12) . . . . ?
C25 Si2 C19 C24 82.3(12) . . . . ?
C25 Si2 C31 C32 16.9(12) . . . . ?
C25 Si2 C31 C36 -166.0(9) . . . . ?
C25 C26 C27 C28 -1(2) . . . . ?
C26 C25 C30 C29 2.6(16) . . . . ?
C26 C27 C28 C29 2(2) . . . . ?
C27 C28 C29 C30 0(2) . . . . ?
C28 C29 C30 C25 -2.3(19) . . . . ?
C30 C25 C26 C27 -0.7(17) . . . . ?
C31 Si2 C19 C20 140.0(11) . . . . ?
C31 Si2 C19 C24 -34.7(12) . . . . ?
C31 Si2 C25 C26 -102.4(9) . . . . ?
C31 Si2 C25 C30 75.6(10) . . . . ?
C31 C32 C33 C34 -1(2) . . . . ?
C32 C31 C36 C35 2.2(17) . . . . ?
C32 C33 C34 C35 2(2) . . . . ?
C33 C34 C35 C36 -1(2) . . . . ?
C34 C35 C36 C31 -1.3(19) . . . . ?
C36 C31 C32 C33 -1.1(18) . . . . ?
C37 Si3 O3 Dy1 -77(3) . . . . ?
C37 Si3 C43 C44 -50.9(10) . . . . ?
C37 Si3 C43 C48 129.7(10) . . . . ?
C37 Si3 C49 C50 -48.7(13) . . . . ?
C37 Si3 C49 C54 135.6(11) . . . . ?
C37 C38 C39 C40 1.4(19) . . . . ?
C38 C37 C42 C41 0.4(17) . . . . ?
C38 C39 C40 C41 -2(2) . . . . ?
C39 C40 C41 C42 2(2) . . . . ?
C40 C41 C42 C37 -0.9(19) . . . . ?
C42 C37 C38 C39 -0.7(17) . . . . ?
C43 Si3 O3 Dy1 163(2) . . . . ?
C43 Si3 C37 C38 160.2(9) . . . . ?
C43 Si3 C37 C42 -19.4(12) . . . . ?
C43 Si3 C49 C50 65.9(12) . . . . ?
C43 Si3 C49 C54 -109.9(11) . . . . ?
C43 C44 C45 C46 -0.6(18) . . . . ?
C44 C43 C48 C47 -0.3(18) . . . . ?
C44 C45 C46 C47 -0.2(19) . . . . ?
C45 C46 C47 C48 1(2) . . . . ?
C46 C47 C48 C43 0(2) . . . . ?
C48 C43 C44 C45 0.9(16) . . . . ?
C49 Si3 O3 Dy1 45(3) . . . . ?
C49 Si3 C37 C38 -85.4(10) . . . . ?
C49 Si3 C37 C42 95.0(11) . . . . ?
C49 Si3 C43 C44 -167.9(9) . . . . ?
C49 Si3 C43 C48 12.7(12) . . . . ?
C49 C50 C51 C52 2(2) . . . . ?
C50 C49 C54 C53 0(2) . . . . ?
C50 C51 C52 C53 -2.4(19) . . . . ?
C51 C52 C53 C54 1.7(19) . . . . ?
C52 C53 C54 C49 0(2) . . . . ?
C54 C49 C50 C51 -0.3(19) . . . . ?
C55 O4 C58 C57 -10.2(18) . . . . ?
C55 C56 C57 C58 -30(2) . . . . ?
C56 C57 C58 O4 25(2) . . . . ?
C58 O4 C55 C56 -8.3(16) . . . . ?
C59 O5 C62 C61 -47.1(16) . . . . ?
C59 C60 C61 C62 -6.5(17) . . . . ?
C60 C61 C62 O5 33.0(18) . . . . ?
C62 O5 C59 C60 44.1(15) . . . . ?
C63 O6 C66 C65 53(3) . . . . ?
C63 O6 C66' C65' -37(5) . . . . ?
C63 C64 C65 C66 -2(3) . . . . ?
C63 C64' C65' C66' -40(6) . . . . ?
C64 C65 C66 O6 -28(3) . . . . ?
C64' C65' C66' O6 47(6) . . . . ?
C66 O6 C63 C64 -50(2) . . . . ?
C66' O6 C63 C64' 14(4) . . . . ?
O1S C1S C2S C3S -29.2(13) . . . . ?
C1S O1S C4S C3S 17.6(14) . . . . ?
C1S C2S C3S C4S 38.2(13) . . . . ?
C2S C3S C4S O1S -35.4(13) . . . . ?
C4S O1S C1S C2S 7.7(13) . . . . ?

loop_
_twin_individual_id
_twin_individual_mass_fraction_refined
1 0.983(15)
2 0.017(15)
